data_7153118
loop_
_publ_author_name
'Duan, Zhiqiang'
'Han, Jianlin'
'Qian, Ping'
'Zhang, Zirui'
'Wang, Yi'
'Pan, Yi'

_publ_section_title
;
 Enantioselective synthesis of 3-hydroxy oxindoles by ytterbium-catalysed
 decarboxylative addition of \b-ketoacids to isatins.
;
_journal_issue 38
_journal_name_full 'Organic &amp; biomolecular chemistry'
_journal_page_first 6456
_journal_page_last 6459
_journal_paper_doi 10.1039/c3ob41460d
_journal_volume 11
_journal_year 2013
_chemical_formula_moiety 'C23 H18 F N O3'
_chemical_formula_sum 'C23 H18 F N O3'
_chemical_formula_weight 375.38
_chemical_name_systematic
; 
 ? 
;
_space_group_IT_number 15
_symmetry_cell_setting monoclinic
_symmetry_space_group_name_Hall '-C 2yc'
_symmetry_space_group_name_H-M 'C 1 2/c 1'
_atom_sites_solution_hydrogens geom
_atom_sites_solution_primary direct
_atom_sites_solution_secondary difmap
_audit_creation_method SHELXL-97
_cell_angle_alpha 90.00
_cell_angle_beta 109.254(2)
_cell_angle_gamma 90.00
_cell_formula_units_Z 8
_cell_length_a 17.9074(18)
_cell_length_b 12.6049(12)
_cell_length_c 17.3136(17)
_cell_measurement_temperature 296(2)
_cell_volume 3689.5(6)
_computing_cell_refinement SMART
_computing_data_collection 'SMART (Bruker, 2000)'
_computing_data_reduction 'SAINT (Bruker, 2000)'
_computing_molecular_graphics SHELXTL
_computing_publication_material SHELXTL
_computing_structure_refinement SHELXTL
_computing_structure_solution 'SHELXTL (Bruker, 2000)'
_diffrn_ambient_temperature 296(2)
_diffrn_measured_fraction_theta_full 1.000
_diffrn_measured_fraction_theta_max 1.000
_diffrn_measurement_device_type 'Bruker Smart Aepex CCD'
_diffrn_measurement_method 'phi and omega scans'
_diffrn_radiation_monochromator graphite
_diffrn_radiation_source 'sealed tube'
_diffrn_radiation_type MoK\a
_diffrn_radiation_wavelength 0.71073
_diffrn_reflns_av_R_equivalents 0.0337
_diffrn_reflns_av_sigmaI/netI 0.0407
_diffrn_reflns_limit_h_max 21
_diffrn_reflns_limit_h_min -23
_diffrn_reflns_limit_k_max 16
_diffrn_reflns_limit_k_min -15
_diffrn_reflns_limit_l_max 23
_diffrn_reflns_limit_l_min -22
_diffrn_reflns_number 13028
_diffrn_reflns_theta_full 28.28
_diffrn_reflns_theta_max 28.28
_diffrn_reflns_theta_min 2.02
_exptl_absorpt_coefficient_mu 0.096
_exptl_absorpt_correction_T_max 0.976
_exptl_absorpt_correction_T_min 0.961
_exptl_absorpt_correction_type multi-scan
_exptl_absorpt_process_details SADABS
_exptl_crystal_colour colorless
_exptl_crystal_density_diffrn 1.352
_exptl_crystal_density_meas ?
_exptl_crystal_density_method 'not measured'
_exptl_crystal_description prism
_exptl_crystal_F_000 1568.0
_exptl_crystal_size_max 0.21
_exptl_crystal_size_mid 0.19
_exptl_crystal_size_min 0.13
_refine_diff_density_max 0.148
_refine_diff_density_min -0.242
_refine_diff_density_rms 0.041
_refine_ls_extinction_method none
_refine_ls_goodness_of_fit_ref 1.034
_refine_ls_hydrogen_treatment mixed
_refine_ls_matrix_type full
_refine_ls_number_parameters 254
_refine_ls_number_reflns 4589
_refine_ls_number_restraints 0
_refine_ls_restrained_S_all 1.034
_refine_ls_R_factor_all 0.0769
_refine_ls_R_factor_gt 0.0476
_refine_ls_shift/su_max 0.000
_refine_ls_shift/su_mean 0.000
_refine_ls_structure_factor_coef Fsqd
_refine_ls_weighting_details 'calc w=1/[\s^2^(Fo^2^)+(0.0501P)^2^+0.6761P] where P=(Fo^2^+2Fc^2^)/3'
_refine_ls_weighting_scheme calc
_refine_ls_wR_factor_gt 0.1064
_refine_ls_wR_factor_ref 0.1216
_reflns_number_gt 3032
_reflns_number_total 4591
_reflns_threshold_expression >2sigma(I)
_cod_data_source_file c3ob41460d.txt
_cod_data_source_block 20130703cc_0m
_cod_depositor_comments
;
The following automatic conversions were performed:

'_exptl_crystal_density_meas' value 'not measured' was changed to '?'
- the value is perceived as not measured.

Automatic conversion script
Id: cif_fix_values 3008 2015-01-20 13:52:24Z robertas 
;
_cod_original_cell_volume 3689.4(6)
_cod_original_sg_symbol_H-M C2/c
_cod_database_code 7153118

loop_
_symmetry_equiv_pos_as_xyz
'x, y, z'
'-x, y, -z+1/2'
'x+1/2, y+1/2, z'
'-x+1/2, y+1/2, -z+1/2'
'-x, -y, -z'
'x, -y, z-1/2'
'-x+1/2, -y+1/2, -z'
'x+1/2, -y+1/2, z-1/2'

loop_
_atom_site_label
_atom_site_type_symbol
_atom_site_fract_x
_atom_site_fract_y
_atom_site_fract_z
_atom_site_U_iso_or_equiv
_atom_site_adp_type
_atom_site_occupancy
_atom_site_symmetry_multiplicity
_atom_site_calc_flag
_atom_site_refinement_flags
O2 O 0.28328(6) 0.35772(8) 0.11327(7) 0.0470(3) Uani 1 1 d .
H2 H 0.3003 0.3086 0.0928 0.071 Uiso 1 1 calc R
O3 O 0.04438(7) 0.27780(9) 0.04711(8) 0.0587(3) Uani 1 1 d .
O1 O 0.16698(7) 0.32799(9) -0.05724(7) 0.0507(3) Uani 1 1 d .
C22 C 0.17887(9) 0.23559(11) 0.11220(10) 0.0391(3) Uani 1 1 d .
H22A H 0.2038 0.1852 0.0860 0.047 Uiso 1 1 calc R
H22B H 0.2012 0.2246 0.1708 0.047 Uiso 1 1 calc R
C14 C 0.17106(9) 0.43645(11) 0.13399(9) 0.0345(3) Uani 1 1 d .
N1 N 0.12397(8) 0.47213(9) -0.00347(7) 0.0362(3) Uani 1 1 d .
C5 C 0.12922(9) 0.61535(12) -0.10033(9) 0.0374(3) Uani 1 1 d .
C13 C 0.12809(8) 0.50851(11) 0.07505(9) 0.0332(3) Uani 1 1 d .
C20 C 0.19969(9) 0.34778(11) 0.09258(9) 0.0357(3) Uani 1 1 d .
C19 C 0.09164(9) 0.21197(12) 0.08567(9) 0.0389(4) Uani 1 1 d .
C23 C 0.16130(9) 0.37738(12) 0.00127(9) 0.0379(3) Uani 1 1 d .
C12 C 0.06375(9) 0.10796(11) 0.10632(9) 0.0382(3) Uani 1 1 d .
C18 C 0.09540(9) 0.59905(11) 0.09481(10) 0.0399(4) Uani 1 1 d .
H18 H 0.0665 0.6463 0.0548 0.048 Uiso 1 1 calc R
C15 C 0.18254(10) 0.45537(12) 0.21553(10) 0.0423(4) Uani 1 1 d .
H15 H 0.2111 0.4079 0.2555 0.051 Uiso 1 1 calc R
C16 C 0.15047(11) 0.54690(13) 0.23693(10) 0.0471(4) Uani 1 1 d .
H16 H 0.1580 0.5610 0.2917 0.057 Uiso 1 1 calc R
C17 C 0.10758(10) 0.61674(12) 0.17759(11) 0.0466(4) Uani 1 1 d .
H17 H 0.0862 0.6771 0.1931 0.056 Uiso 1 1 calc R
C21 C 0.08298(9) 0.52593(12) -0.07994(9) 0.0396(4) Uani 1 1 d .
H21A H 0.0335 0.5540 -0.0772 0.048 Uiso 1 1 calc R
H21B H 0.0703 0.4744 -0.1240 0.048 Uiso 1 1 calc R
F1 F -0.02265(8) -0.17301(9) 0.15994(10) 0.0983(5) Uani 1 1 d .
C4 C 0.21093(10) 0.61983(14) -0.07137(10) 0.0488(4) Uani 1 1 d .
H4 H 0.2396 0.5668 -0.0369 0.059 Uiso 1 1 calc R
C7 C -0.01689(10) 0.08559(13) 0.07688(11) 0.0495(4) Uani 1 1 d .
H7 H -0.0516 0.1353 0.0444 0.059 Uiso 1 1 calc R
C6 C 0.08842(12) 0.69512(14) -0.15161(11) 0.0519(4) Uani 1 1 d .
H6 H 0.0334 0.6934 -0.1717 0.062 Uiso 1 1 calc R
C9 C 0.00632(12) -0.08022(13) 0.14298(13) 0.0617(5) Uani 1 1 d .
C1 C 0.12842(14) 0.77772(15) -0.17354(13) 0.0653(6) Uani 1 1 d .
H1 H 0.1001 0.8308 -0.2083 0.078 Uiso 1 1 calc R
C11 C 0.11449(11) 0.03346(13) 0.15517(12) 0.0536(5) Uani 1 1 d .
H11 H 0.1685 0.0473 0.1755 0.064 Uiso 1 1 calc R
C8 C -0.04606(12) -0.00879(14) 0.09501(13) 0.0595(5) Uani 1 1 d .
H8 H -0.0999 -0.0235 0.0751 0.071 Uiso 1 1 calc R
C2 C 0.20906(15) 0.78156(15) -0.14446(12) 0.0644(6) Uani 1 1 d .
H2A H 0.2358 0.8372 -0.1591 0.077 Uiso 1 1 calc R
C3 C 0.25028(12) 0.70311(16) -0.09361(12) 0.0616(5) Uani 1 1 d .
H3 H 0.3052 0.7056 -0.0737 0.074 Uiso 1 1 calc R
C10 C 0.08572(13) -0.06147(14) 0.17414(14) 0.0706(6) Uani 1 1 d .
H10 H 0.1197 -0.1113 0.2073 0.085 Uiso 1 1 calc R

loop_
_atom_site_aniso_label
_atom_site_aniso_U_11
_atom_site_aniso_U_22
_atom_site_aniso_U_33
_atom_site_aniso_U_23
_atom_site_aniso_U_13
_atom_site_aniso_U_12
O2 0.0335(6) 0.0416(6) 0.0668(8) -0.0031(5) 0.0174(6) 0.0012(5)
O3 0.0404(7) 0.0484(7) 0.0818(9) 0.0243(6) 0.0128(6) 0.0068(6)
O1 0.0599(8) 0.0489(7) 0.0484(7) -0.0053(5) 0.0249(6) 0.0080(6)
C22 0.0364(8) 0.0324(8) 0.0480(9) 0.0033(6) 0.0135(7) 0.0038(6)
C14 0.0355(8) 0.0296(7) 0.0405(8) 0.0029(6) 0.0153(7) -0.0006(6)
N1 0.0415(7) 0.0317(6) 0.0376(7) 0.0053(5) 0.0158(6) 0.0032(5)
C5 0.0460(9) 0.0364(8) 0.0326(8) -0.0009(6) 0.0168(7) -0.0025(7)
C13 0.0314(8) 0.0318(7) 0.0391(8) 0.0021(6) 0.0154(6) -0.0019(6)
C20 0.0316(8) 0.0321(8) 0.0443(8) 0.0019(6) 0.0139(7) 0.0025(6)
C19 0.0392(9) 0.0358(8) 0.0423(9) 0.0030(6) 0.0143(7) 0.0054(7)
C23 0.0364(8) 0.0354(8) 0.0458(9) 0.0022(7) 0.0189(7) -0.0003(6)
C12 0.0394(9) 0.0331(8) 0.0437(8) -0.0006(6) 0.0157(7) 0.0008(6)
C18 0.0388(9) 0.0304(8) 0.0519(9) 0.0033(7) 0.0167(7) 0.0033(6)
C15 0.0490(10) 0.0383(8) 0.0408(9) 0.0044(7) 0.0165(7) -0.0012(7)
C16 0.0571(11) 0.0457(9) 0.0444(9) -0.0051(7) 0.0247(8) -0.0061(8)
C17 0.0512(10) 0.0356(9) 0.0603(11) -0.0060(7) 0.0285(9) -0.0001(7)
C21 0.0378(9) 0.0404(8) 0.0400(8) 0.0064(6) 0.0119(7) 0.0000(7)
F1 0.0845(10) 0.0491(7) 0.1629(14) 0.0234(8) 0.0428(9) -0.0172(6)
C4 0.0465(10) 0.0539(10) 0.0438(9) 0.0021(8) 0.0119(8) -0.0094(8)
C7 0.0401(10) 0.0430(9) 0.0632(11) 0.0021(8) 0.0139(8) 0.0007(8)
C6 0.0567(11) 0.0528(10) 0.0526(10) 0.0151(8) 0.0267(9) 0.0100(9)
C9 0.0627(13) 0.0338(9) 0.0927(15) 0.0044(9) 0.0313(12) -0.0074(9)
C1 0.0962(18) 0.0465(11) 0.0669(13) 0.0190(9) 0.0453(13) 0.0098(10)
C11 0.0435(10) 0.0390(9) 0.0733(12) 0.0095(8) 0.0126(9) 0.0004(7)
C8 0.0452(11) 0.0476(10) 0.0860(14) -0.0041(10) 0.0223(10) -0.0089(8)
C2 0.0944(17) 0.0501(11) 0.0617(12) -0.0064(9) 0.0433(12) -0.0235(11)
C3 0.0599(13) 0.0707(13) 0.0554(11) -0.0086(10) 0.0206(10) -0.0289(10)
C10 0.0607(13) 0.0405(10) 0.1024(17) 0.0225(10) 0.0157(12) 0.0021(9)

loop_
_atom_type_symbol
_atom_type_description
_atom_type_scat_dispersion_real
_atom_type_scat_dispersion_imag
_atom_type_scat_source
C C 0.0033 0.0016 'International Tables Vol C Tables 4.2.6.8 and 6.1.1.4'
H H 0.0000 0.0000 'International Tables Vol C Tables 4.2.6.8 and 6.1.1.4'
N N 0.0061 0.0033 'International Tables Vol C Tables 4.2.6.8 and 6.1.1.4'
O O 0.0106 0.0060 'International Tables Vol C Tables 4.2.6.8 and 6.1.1.4'
F F 0.0171 0.0103 'International Tables Vol C Tables 4.2.6.8 and 6.1.1.4'

loop_
_geom_angle_atom_site_label_1
_geom_angle_atom_site_label_2
_geom_angle_atom_site_label_3
_geom_angle
C20 O2 H2 109.5
C19 C22 C20 114.81(12)
C19 C22 H22A 108.6
C20 C22 H22A 108.6
C19 C22 H22B 108.6
C20 C22 H22B 108.6
H22A C22 H22B 107.5
C15 C14 C13 119.81(13)
C15 C14 C20 131.04(13)
C13 C14 C20 109.12(12)
C23 N1 C13 111.02(12)
C23 N1 C21 123.81(12)
C13 N1 C21 125.14(12)
C6 C5 C4 118.42(15)
C6 C5 C21 118.69(15)
C4 C5 C21 122.88(14)
C18 C13 C14 122.42(13)
C18 C13 N1 128.06(13)
C14 C13 N1 109.52(12)
O2 C20 C14 108.02(12)
O2 C20 C22 109.78(11)
C14 C20 C22 115.75(12)
O2 C20 C23 108.16(11)
C14 C20 C23 101.60(11)
C22 C20 C23 113.03(12)
O3 C19 C12 120.36(14)
O3 C19 C22 119.79(14)
C12 C19 C22 119.84(13)
O1 C23 N1 124.90(14)
O1 C23 C20 126.44(14)
N1 C23 C20 108.53(12)
C11 C12 C7 118.60(15)
C11 C12 C19 122.68(15)
C7 C12 C19 118.70(14)
C13 C18 C17 116.92(14)
C13 C18 H18 121.5
C17 C18 H18 121.5
C14 C15 C16 118.72(15)
C14 C15 H15 120.6
C16 C15 H15 120.6
C17 C16 C15 120.55(15)
C17 C16 H16 119.7
C15 C16 H16 119.7
C16 C17 C18 121.58(15)
C16 C17 H17 119.2
C18 C17 H17 119.2
N1 C21 C5 114.26(13)
N1 C21 H21A 108.7
C5 C21 H21A 108.7
N1 C21 H21B 108.7
C5 C21 H21B 108.7
H21A C21 H21B 107.6
C5 C4 C3 120.25(17)
C5 C4 H4 119.9
C3 C4 H4 119.9
C8 C7 C12 121.15(16)
C8 C7 H7 119.4
C12 C7 H7 119.4
C5 C6 C1 120.78(18)
C5 C6 H6 119.6
C1 C6 H6 119.6
F1 C9 C10 119.27(18)
F1 C9 C8 117.84(18)
C10 C9 C8 122.89(17)
C2 C1 C6 120.35(18)
C2 C1 H1 119.8
C6 C1 H1 119.8
C12 C11 C10 120.71(17)
C12 C11 H11 119.6
C10 C11 H11 119.6
C9 C8 C7 118.17(18)
C9 C8 H8 120.9
C7 C8 H8 120.9
C1 C2 C3 119.53(17)
C1 C2 H2A 120.2
C3 C2 H2A 120.2
C2 C3 C4 120.67(19)
C2 C3 H3 119.7
C4 C3 H3 119.7
C9 C10 C11 118.47(18)
C9 C10 H10 120.8
C11 C10 H10 120.8

loop_
_geom_bond_atom_site_label_1
_geom_bond_atom_site_label_2
_geom_bond_distance
O2 C20 1.4251(17)
O2 H2 0.8200
O3 C19 1.2157(18)
O1 C23 1.2215(17)
C22 C19 1.506(2)
C22 C20 1.529(2)
C22 H22A 0.9700
C22 H22B 0.9700
C14 C15 1.379(2)
C14 C13 1.393(2)
C14 C20 1.5061(19)
N1 C23 1.3579(19)
N1 C13 1.4134(18)
N1 C21 1.4528(18)
C5 C6 1.380(2)
C5 C4 1.383(2)
C5 C21 1.508(2)
C13 C18 1.376(2)
C20 C23 1.547(2)
C19 C12 1.488(2)
C12 C11 1.384(2)
C12 C7 1.393(2)
C18 C17 1.395(2)
C18 H18 0.9300
C15 C16 1.392(2)
C15 H15 0.9300
C16 C17 1.378(2)
C16 H16 0.9300
C17 H17 0.9300
C21 H21A 0.9700
C21 H21B 0.9700
F1 C9 1.350(2)
C4 C3 1.388(2)
C4 H4 0.9300
C7 C8 1.376(2)
C7 H7 0.9300
C6 C1 1.386(2)
C6 H6 0.9300
C9 C10 1.365(3)
C9 C8 1.366(3)
C1 C2 1.364(3)
C1 H1 0.9300
C11 C10 1.384(2)
C11 H11 0.9300
C8 H8 0.9300
C2 C3 1.367(3)
C2 H2A 0.9300
C3 H3 0.9300
C10 H10 0.9300
